data_3000518
loop_
_publ_author_name
'Morgan Redington'

_journal_name_full 'To be published in Chemistry of Materials'
_chemical_formula_sum 'Ca H15 Li2'
_space_group_name_Hall '-P 1'
_space_group_name_H-M_alt 'P -1'
_cell_angle_alpha 69.3704906721
_cell_angle_beta 87.8437847173
_cell_angle_gamma 87.2988146994
_cell_length_a 3.2473690430
_cell_length_b 4.7834629405
_cell_length_c 5.9344354713
_cell_volume 86.155
_cod_database_code 3000518
_cod_hold_until_date 2024-11-17
_cod_depositor_requested_release_date 2024-11-17

loop_
_atom_site_label
_atom_site_fract_x
_atom_site_fract_y
_atom_site_fract_z
? ? ? ?
